data_4309315
loop_
_publ_author_name
'William J. Evans'
'Jeremy M. Perotti'
'Joseph W. Ziller'

_publ_section_title
;
Trialkylboron/Lanthanide Metallocene Hydride Chemistry: Polydentate
Bridging of (HBEt3)- to Lanthanum
;
_journal_name_full 'Inorganic Chemistry'
_journal_page_first 5820
_journal_page_last 5825
_journal_paper_doi 10.1021/ic0501061
_journal_volume 44
_journal_year 2005
_chemical_formula_sum 'C40 H60 La2'
_chemical_formula_weight 818.70
_chemical_name_systematic
; 
 ? 
;
_space_group_IT_number 14
_symmetry_cell_setting monoclinic
_symmetry_space_group_name_Hall '-P 2ybc'
_symmetry_space_group_name_H-M 'P 1 21/c 1'
_atom_sites_solution_hydrogens mixed
_atom_sites_solution_primary direct
_atom_sites_solution_secondary difmap
_audit_creation_method SHELXTL
_cell_angle_alpha 90.00
_cell_angle_beta 105.442(3)
_cell_angle_gamma 90.00
_cell_formula_units_Z 8
_cell_length_a 24.840(5)
_cell_length_b 11.226(2)
_cell_length_c 27.895(5)
_cell_measurement_temperature 163(2)
_cell_volume 7498(2)
_computing_cell_refinement 'Bruker SMART/SAINT'
_computing_data_collection 'Bruker SMART'
_computing_data_reduction 'Bruker SAINT'
_computing_molecular_graphics 'Bruker SHELXTL'
_computing_publication_material 'Bruker SHELXTL'
_computing_structure_refinement 'Bruker SHELXTL'
_computing_structure_solution 'Bruker SHELXTL'
_diffrn_ambient_temperature 163(2)
_diffrn_measured_fraction_theta_full 0.978
_diffrn_measured_fraction_theta_max 0.978
_diffrn_measurement_device_type 'CCD area detector'
_diffrn_measurement_method 'omega scans'
_diffrn_radiation_monochromator graphite
_diffrn_radiation_source 'sealed tube'
_diffrn_radiation_type MoK\a
_diffrn_radiation_wavelength 0.71073
_diffrn_reflns_av_R_equivalents 0.0469
_diffrn_reflns_av_sigmaI/netI 0.0400
_diffrn_reflns_limit_h_max 32
_diffrn_reflns_limit_h_min -32
_diffrn_reflns_limit_k_max 14
_diffrn_reflns_limit_k_min -14
_diffrn_reflns_limit_l_max 36
_diffrn_reflns_limit_l_min -36
_diffrn_reflns_number 88884
_diffrn_reflns_theta_full 28.32
_diffrn_reflns_theta_max 28.32
_diffrn_reflns_theta_min 0.85
_diffrn_standards_decay_% '< 1.0'
_diffrn_standards_interval_count 'initial 50 frames recollected'
_diffrn_standards_number '50 frames'
_exptl_absorpt_coefficient_mu 2.272
_exptl_absorpt_correction_T_max 0.6720
_exptl_absorpt_correction_T_min 0.5687
_exptl_absorpt_correction_type multi-scan
_exptl_absorpt_process_details 'Bruker SADABS'
_exptl_crystal_colour orange
_exptl_crystal_density_diffrn 1.451
_exptl_crystal_density_meas ?
_exptl_crystal_density_method 'not measured'
_exptl_crystal_description Irregular
_exptl_crystal_F_000 3312
_exptl_crystal_size_max 0.28
_exptl_crystal_size_mid 0.26
_exptl_crystal_size_min 0.19
_refine_diff_density_max 2.343
_refine_diff_density_min -1.262
_refine_diff_density_rms 0.153
_refine_ls_extinction_method none
_refine_ls_goodness_of_fit_ref 1.102
_refine_ls_hydrogen_treatment mixed
_refine_ls_matrix_type full
_refine_ls_number_parameters 771
_refine_ls_number_reflns 18264
_refine_ls_number_restraints 0
_refine_ls_restrained_S_all 1.102
_refine_ls_R_factor_all 0.0737
_refine_ls_R_factor_gt 0.0401
_refine_ls_shift/su_max 0.001
_refine_ls_shift/su_mean 0.000
_refine_ls_structure_factor_coef Fsqd
_refine_ls_weighting_details 'calc w=1/[\s^2^(Fo^2^)+(0.0417P)^2^+32.9263P] where P=(Fo^2^+2Fc^2^)/3'
_refine_ls_weighting_scheme calc
_refine_ls_wR_factor_gt 0.0943
_refine_ls_wR_factor_ref 0.1169
_reflns_number_gt 12870
_reflns_number_total 18264
_reflns_threshold_expression >2sigma(I)
_cod_data_source_file ic0501061si20050123_052619.cif
_cod_data_source_block jp29
_cod_depositor_comments
;
The following automatic conversions were performed:
'_symmetry_cell_setting' value 'Monoclinic' changed to 'monoclinic'
according to '/home/saulius/struct/CIF-dictionaries/cif_core.dic'
dictionary named 'cif_core.dic' version 2.4.1 from 2010-06-29.

Automatic conversion script
Id: cif_fix_enum 1527 2010-12-29 10:47:43Z saulius 

The following automatic conversions were performed:

'_exptl_crystal_density_meas' value 'n/a' was changed to '?' - the
value is perceived as not measured.

Automatic conversion script
Id: cif_fix_values 3008 2015-01-20 13:52:24Z robertas 

The following automatic conversions were performed:

'_atom_sites_solution_hydrogens' value 'difmap/geom' was changed to
'mixed'.

Automatic conversion script
Id: cif_fix_values 6452 2018-10-05 10:23:21Z andrius 
;
_cod_database_code 4309315

loop_
_symmetry_equiv_pos_as_xyz
'x, y, z'
'-x, y+1/2, -z+1/2'
'-x, -y, -z'
'x, -y-1/2, z-1/2'

loop_
_atom_site_label
_atom_site_type_symbol
_atom_site_fract_x
_atom_site_fract_y
_atom_site_fract_z
_atom_site_U_iso_or_equiv
_atom_site_adp_type
_atom_site_occupancy
_atom_site_symmetry_multiplicity
_atom_site_calc_flag
_atom_site_refinement_flags
_atom_site_disorder_assembly
_atom_site_disorder_group
La1 La 0.116628(11) 0.66387(3) 0.204758(10) 0.02032(7) Uani 1 1 d . . .
La2 La 0.149371(11) 0.75594(3) 0.079370(9) 0.01842(7) Uani 1 1 d . . .
H1 H 0.094(2) 0.663(5) 0.1145(19) 0.025(14) Uiso 1 1 d . . .
C1 C 0.1922(2) 0.8257(4) 0.22834(17) 0.0214(10) Uani 1 1 d . . .
C2 C 0.2174(2) 0.7372(4) 0.26425(17) 0.0206(10) Uani 1 1 d . . .
C3 C 0.1895(2) 0.7381(5) 0.30277(17) 0.0246(10) Uani 1 1 d . . .
C4 C 0.1467(2) 0.8228(5) 0.29113(17) 0.0254(11) Uani 1 1 d . . .
C5 C 0.1473(2) 0.8767(4) 0.24482(17) 0.0228(10) Uani 1 1 d . . .
C6 C 0.1925(2) 0.8255(5) 0.17546(18) 0.0242(10) Uani 1 1 d . . .
H6A H 0.229(2) 0.799(5) 0.1703(18) 0.018(13) Uiso 1 1 d . . .
H6B H 0.184(3) 0.902(6) 0.161(2) 0.048(19) Uiso 1 1 d . . .
C7 C 0.2679(2) 0.6619(5) 0.2655(2) 0.0317(12) Uani 1 1 d . . .
H7A H 0.2799 0.6758 0.2353 0.047 Uiso 1 1 calc R . .
H7B H 0.2584 0.5776 0.2674 0.047 Uiso 1 1 calc R . .
H7C H 0.2982 0.6831 0.2947 0.047 Uiso 1 1 calc R . .
C8 C 0.2100(3) 0.6711(6) 0.35096(19) 0.0362(13) Uani 1 1 d . . .
H8A H 0.2405 0.6178 0.3488 0.054 Uiso 1 1 calc R . .
H8B H 0.1793 0.6242 0.3572 0.054 Uiso 1 1 calc R . .
H8C H 0.2236 0.7278 0.3782 0.054 Uiso 1 1 calc R . .
C9 C 0.1117(3) 0.8661(6) 0.3238(2) 0.0383(14) Uani 1 1 d . . .
H9A H 0.0849 0.9254 0.3058 0.057 Uiso 1 1 calc R . .
H9B H 0.1359 0.9025 0.3538 0.057 Uiso 1 1 calc R . .
H9C H 0.0915 0.7989 0.3332 0.057 Uiso 1 1 calc R . .
C10 C 0.1034(2) 0.9555(6) 0.2148(2) 0.0378(14) Uani 1 1 d . . .
H10A H 0.1138 0.9806 0.1848 0.057 Uiso 1 1 calc R . .
H10B H 0.0994 1.0257 0.2344 0.057 Uiso 1 1 calc R . .
H10C H 0.0678 0.9123 0.2052 0.057 Uiso 1 1 calc R . .
C11 C 0.0188(2) 0.5208(5) 0.1727(2) 0.0318(12) Uani 1 1 d . . .
C12 C 0.0605(3) 0.4403(5) 0.1924(2) 0.0387(14) Uani 1 1 d . . .
C13 C 0.0802(2) 0.4597(6) 0.2429(2) 0.0398(15) Uani 1 1 d . . .
C14 C 0.0485(3) 0.5520(6) 0.2564(2) 0.0426(17) Uani 1 1 d . . .
C15 C 0.0106(2) 0.5934(5) 0.2116(2) 0.0300(12) Uani 1 1 d . . .
C16 C -0.0168(3) 0.5268(7) 0.1195(2) 0.055(2) Uani 1 1 d . . .
H16A H -0.0433 0.5931 0.1160 0.082 Uiso 1 1 calc R . .
H16B H -0.0375 0.4520 0.1110 0.082 Uiso 1 1 calc R . .
H16C H 0.0072 0.5391 0.0972 0.082 Uiso 1 1 calc R . .
C17 C 0.0769(3) 0.3375(7) 0.1636(3) 0.067(2) Uani 1 1 d . . .
H17A H 0.0569 0.3446 0.1283 0.101 Uiso 1 1 calc R . .
H17B H 0.0670 0.2618 0.1766 0.101 Uiso 1 1 calc R . .
H17C H 0.1172 0.3397 0.1673 0.101 Uiso 1 1 calc R . .
C18 C 0.1276(3) 0.3931(8) 0.2788(3) 0.072(3) Uani 1 1 d . . .
H18A H 0.1328 0.4248 0.3125 0.109 Uiso 1 1 calc R . .
H18B H 0.1621 0.4036 0.2686 0.109 Uiso 1 1 calc R . .
H18C H 0.1184 0.3082 0.2785 0.109 Uiso 1 1 calc R . .
C19 C 0.0494(3) 0.5911(8) 0.3082(2) 0.065(2) Uani 1 1 d . . .
H19A H 0.0232 0.6572 0.3065 0.098 Uiso 1 1 calc R . .
H19B H 0.0872 0.6172 0.3257 0.098 Uiso 1 1 calc R . .
H19C H 0.0385 0.5243 0.3262 0.098 Uiso 1 1 calc R . .
C20 C -0.0329(3) 0.6892(7) 0.2068(3) 0.0561(19) Uani 1 1 d . . .
H20A H -0.0294 0.7257 0.2394 0.084 Uiso 1 1 calc R . .
H20B H -0.0701 0.6543 0.1945 0.084 Uiso 1 1 calc R . .
H20C H -0.0273 0.7501 0.1834 0.084 Uiso 1 1 calc R . .
C21 C 0.2097(2) 0.5424(5) 0.10258(19) 0.0265(11) Uani 1 1 d . . .
C22 C 0.1710(2) 0.5194(5) 0.0565(2) 0.0295(12) Uani 1 1 d . . .
C23 C 0.1871(2) 0.5863(5) 0.01962(19) 0.0328(13) Uani 1 1 d . . .
C24 C 0.2353(2) 0.6520(5) 0.0429(2) 0.0326(12) Uani 1 1 d . . .
C25 C 0.2493(2) 0.6245(5) 0.09423(19) 0.0269(11) Uani 1 1 d . . .
C26 C 0.2095(3) 0.4902(6) 0.1523(2) 0.0423(15) Uani 1 1 d . . .
H26A H 0.2413 0.5215 0.1780 0.063 Uiso 1 1 calc R . .
H26B H 0.2123 0.4032 0.1510 0.063 Uiso 1 1 calc R . .
H26C H 0.1747 0.5119 0.1604 0.063 Uiso 1 1 calc R . .
C27 C 0.1233(3) 0.4317(6) 0.0466(3) 0.0527(18) Uani 1 1 d . . .
H27A H 0.1031 0.4342 0.0112 0.079 Uiso 1 1 calc R . .
H27B H 0.0978 0.4526 0.0667 0.079 Uiso 1 1 calc R . .
H27C H 0.1380 0.3513 0.0553 0.079 Uiso 1 1 calc R . .
C28 C 0.1634(4) 0.5728(7) -0.0362(2) 0.066(2) Uani 1 1 d . . .
H28A H 0.1298 0.5229 -0.0429 0.099 Uiso 1 1 calc R . .
H28B H 0.1912 0.5353 -0.0504 0.099 Uiso 1 1 calc R . .
H28C H 0.1537 0.6514 -0.0512 0.099 Uiso 1 1 calc R . .
C29 C 0.2688(3) 0.7293(7) 0.0175(3) 0.056(2) Uani 1 1 d . . .
H29A H 0.2499 0.7339 -0.0181 0.083 Uiso 1 1 calc R . .
H29B H 0.3061 0.6948 0.0220 0.083 Uiso 1 1 calc R . .
H29C H 0.2723 0.8094 0.0319 0.083 Uiso 1 1 calc R . .
C30 C 0.3022(2) 0.6656(6) 0.1314(2) 0.0427(15) Uani 1 1 d . . .
H30A H 0.3028 0.6357 0.1645 0.064 Uiso 1 1 calc R . .
H30B H 0.3034 0.7528 0.1319 0.064 Uiso 1 1 calc R . .
H30C H 0.3347 0.6347 0.1217 0.064 Uiso 1 1 calc R . .
C31 C 0.0503(2) 0.8978(5) 0.0518(2) 0.0296(12) Uani 1 1 d . . .
C32 C 0.0510(2) 0.8278(5) 0.0100(2) 0.0373(14) Uani 1 1 d . . .
C33 C 0.0944(3) 0.8719(6) -0.00883(19) 0.0413(16) Uani 1 1 d . . .
C34 C 0.1210(2) 0.9646(6) 0.0224(2) 0.0365(14) Uani 1 1 d . . .
C35 C 0.0934(2) 0.9806(5) 0.05929(19) 0.0293(12) Uani 1 1 d . . .
C36 C 0.0043(3) 0.8897(7) 0.0784(3) 0.056(2) Uani 1 1 d . . .
H36A H -0.0201 0.8221 0.0652 0.084 Uiso 1 1 calc R . .
H36B H -0.0176 0.9634 0.0729 0.084 Uiso 1 1 calc R . .
H36C H 0.0210 0.8786 0.1141 0.084 Uiso 1 1 calc R . .
C37 C 0.0101(3) 0.7294(7) -0.0113(3) 0.072(3) Uani 1 1 d . . .
H37A H -0.0155 0.7184 0.0096 0.108 Uiso 1 1 calc R . .
H37B H 0.0306 0.6552 -0.0122 0.108 Uiso 1 1 calc R . .
H37C H -0.0111 0.7508 -0.0451 0.108 Uiso 1 1 calc R . .
C38 C 0.1047(5) 0.8415(8) -0.0587(3) 0.087(3) Uani 1 1 d . . .
H38A H 0.1378 0.8843 -0.0623 0.130 Uiso 1 1 calc R . .
H38B H 0.0722 0.8651 -0.0855 0.130 Uiso 1 1 calc R . .
H38C H 0.1107 0.7556 -0.0605 0.130 Uiso 1 1 calc R . .
C39 C 0.1676(4) 1.0449(8) 0.0146(3) 0.073(3) Uani 1 1 d . . .
H39A H 0.1803 1.0152 -0.0135 0.110 Uiso 1 1 calc R . .
H39B H 0.1988 1.0447 0.0447 0.110 Uiso 1 1 calc R . .
H39C H 0.1534 1.1263 0.0076 0.110 Uiso 1 1 calc R . .
C40 C 0.1030(3) 1.0816(6) 0.0962(2) 0.0505(18) Uani 1 1 d . . .
H40A H 0.1360 1.1270 0.0941 0.076 Uiso 1 1 calc R . .
H40B H 0.1090 1.0494 0.1299 0.076 Uiso 1 1 calc R . .
H40C H 0.0702 1.1340 0.0886 0.076 Uiso 1 1 calc R . .
La3 La 0.379675(11) 0.15996(3) 0.283696(10) 0.01997(7) Uani 1 1 d . A .
La4 La 0.357039(11) 0.25364(3) 0.413153(10) 0.02073(7) Uani 1 1 d . . .
H2 H 0.414(2) 0.159(5) 0.372(2) 0.027(15) Uiso 1 1 d . A .
C41 C 0.30380(19) 0.3223(4) 0.26439(17) 0.0207(10) Uani 1 1 d . . .
C42 C 0.2746(2) 0.2353(5) 0.23021(18) 0.0258(11) Uani 1 1 d . A .
C43 C 0.2984(2) 0.2319(5) 0.18903(18) 0.0281(11) Uani 1 1 d . . .
C44 C 0.3423(2) 0.3139(5) 0.19704(19) 0.0298(12) Uani 1 1 d . A .
C45 C 0.3468(2) 0.3688(5) 0.24377(19) 0.0288(11) Uani 1 1 d . A .
C46 C 0.3085(2) 0.3255(5) 0.31819(19) 0.0274(11) Uani 1 1 d . A .
H46A H 0.323(2) 0.407(5) 0.3322(18) 0.015(12) Uiso 1 1 d . . .
H46B H 0.272(3) 0.302(5) 0.325(2) 0.035(16) Uiso 1 1 d . . .
C47 C 0.2229(2) 0.1682(5) 0.2323(2) 0.0323(12) Uani 1 1 d . . .
H47A H 0.2144 0.1842 0.2640 0.049 Uiso 1 1 calc R A .
H47B H 0.2290 0.0826 0.2292 0.049 Uiso 1 1 calc R . .
H47C H 0.1914 0.1940 0.2049 0.049 Uiso 1 1 calc R . .
C48 C 0.2724(3) 0.1665(6) 0.1412(2) 0.0423(15) Uani 1 1 d . A .
H48A H 0.2425 0.1145 0.1458 0.063 Uiso 1 1 calc R . .
H48B H 0.3009 0.1183 0.1318 0.063 Uiso 1 1 calc R . .
H48C H 0.2569 0.2243 0.1148 0.063 Uiso 1 1 calc R . .
C49 C 0.3726(3) 0.3515(6) 0.1595(2) 0.0454(16) Uani 1 1 d . . .
H49A H 0.4014 0.4100 0.1746 0.068 Uiso 1 1 calc R A .
H49B H 0.3460 0.3873 0.1307 0.068 Uiso 1 1 calc R . .
H49C H 0.3900 0.2818 0.1488 0.068 Uiso 1 1 calc R . .
C50 C 0.3936(3) 0.4449(6) 0.2713(2) 0.0418(15) Uani 1 1 d . . .
H50A H 0.3864 0.4715 0.3025 0.063 Uiso 1 1 calc R A .
H50B H 0.3968 0.5144 0.2510 0.063 Uiso 1 1 calc R . .
H50C H 0.4284 0.3992 0.2786 0.063 Uiso 1 1 calc R . .
C51 C 0.4634(2) -0.0179(5) 0.3103(2) 0.0336(13) Uani 1 1 d . . .
C52 C 0.4222(2) -0.0643(5) 0.2689(2) 0.0311(12) Uani 1 1 d . A .
C53 C 0.4237(2) 0.0004(5) 0.2265(2) 0.0320(12) Uani 1 1 d . . .
C54 C 0.4648(2) 0.0874(5) 0.2400(2) 0.0329(12) Uani 1 1 d . A .
C55 C 0.4891(2) 0.0793(5) 0.2916(2) 0.0289(11) Uani 1 1 d . A .
C56 C 0.4809(3) -0.0664(7) 0.3618(2) 0.055(2) Uani 1 1 d . A .
H56A H 0.4565 -0.1330 0.3648 0.083 Uiso 1 1 calc R . .
H56B H 0.4782 -0.0038 0.3855 0.083 Uiso 1 1 calc R . .
H56C H 0.5196 -0.0944 0.3689 0.083 Uiso 1 1 calc R . .
C57 C 0.3829(3) -0.1667(6) 0.2690(3) 0.0530(18) Uani 1 1 d . . .
H57A H 0.3896 -0.1983 0.3028 0.079 Uiso 1 1 calc R A .
H57B H 0.3892 -0.2295 0.2467 0.079 Uiso 1 1 calc R . .
H57C H 0.3442 -0.1386 0.2574 0.079 Uiso 1 1 calc R . .
C58 C 0.3890(3) -0.0254(7) 0.1737(2) 0.0495(17) Uani 1 1 d . A .
H58A H 0.3631 -0.0908 0.1742 0.074 Uiso 1 1 calc R . .
H58B H 0.4138 -0.0479 0.1531 0.074 Uiso 1 1 calc R . .
H58C H 0.3679 0.0460 0.1598 0.074 Uiso 1 1 calc R . .
C59 C 0.4849(3) 0.1715(7) 0.2056(3) 0.0508(18) Uani 1 1 d . . .
H59A H 0.5143 0.2233 0.2254 0.076 Uiso 1 1 calc R A .
H59B H 0.4536 0.2203 0.1870 0.076 Uiso 1 1 calc R . .
H59C H 0.4999 0.1251 0.1823 0.076 Uiso 1 1 calc R . .
C60 C 0.5361(3) 0.1542(7) 0.3207(3) 0.056(2) Uani 1 1 d . . .
H60A H 0.5452 0.1311 0.3558 0.084 Uiso 1 1 calc R A .
H60B H 0.5250 0.2383 0.3173 0.084 Uiso 1 1 calc R . .
H60C H 0.5689 0.1425 0.3079 0.084 Uiso 1 1 calc R . .
C61 C 0.4514(4) 0.4084(9) 0.4377(3) 0.0262(17) Uiso 0.65 1 d P A 1
C62 C 0.4549(4) 0.3373(8) 0.4808(3) 0.0267(17) Uiso 0.65 1 d P A 1
C63 C 0.4109(5) 0.3750(9) 0.5007(3) 0.0300(19) Uiso 0.65 1 d P A 1
C64 C 0.3802(4) 0.4631(9) 0.4694(4) 0.030(2) Uiso 0.65 1 d P A 1
C65 C 0.4053(4) 0.4845(8) 0.4305(3) 0.0261(19) Uiso 0.65 1 d P A 1
C66 C 0.4979(5) 0.4035(11) 0.4110(4) 0.055(3) Uiso 0.65 1 d P A 1
H66A H 0.5238 0.3388 0.4250 0.083 Uiso 0.65 1 calc PR A 1
H66B H 0.5181 0.4794 0.4155 0.083 Uiso 0.65 1 calc PR A 1
H66C H 0.4814 0.3891 0.3755 0.083 Uiso 0.65 1 calc PR A 1
C67 C 0.4984(5) 0.2470(12) 0.5039(5) 0.065(3) Uiso 0.65 1 d P A 1
H67A H 0.5241 0.2368 0.4830 0.098 Uiso 0.65 1 calc PR A 1
H67B H 0.4803 0.1708 0.5068 0.098 Uiso 0.65 1 calc PR A 1
H67C H 0.5192 0.2744 0.5370 0.098 Uiso 0.65 1 calc PR A 1
C68 C 0.4019(5) 0.3443(11) 0.5505(4) 0.057(3) Uiso 0.65 1 d P A 1
H68A H 0.3677 0.3830 0.5539 0.085 Uiso 0.65 1 calc PR A 1
H68B H 0.4338 0.3721 0.5770 0.085 Uiso 0.65 1 calc PR A 1
H68C H 0.3982 0.2577 0.5531 0.085 Uiso 0.65 1 calc PR A 1
C69 C 0.3318(5) 0.5381(11) 0.4754(4) 0.054(3) Uiso 0.65 1 d P A 1
H69A H 0.3199 0.5097 0.5042 0.081 Uiso 0.65 1 calc PR A 1
H69B H 0.3006 0.5315 0.4454 0.081 Uiso 0.65 1 calc PR A 1
H69C H 0.3435 0.6215 0.4806 0.081 Uiso 0.65 1 calc PR A 1
C70 C 0.3937(5) 0.5833(10) 0.3925(4) 0.049(3) Uiso 0.65 1 d P A 1
H70A H 0.3597 0.6256 0.3939 0.074 Uiso 0.65 1 calc PR A 1
H70B H 0.3887 0.5494 0.3592 0.074 Uiso 0.65 1 calc PR A 1
H70C H 0.4252 0.6391 0.3996 0.074 Uiso 0.65 1 calc PR A 1
C61B C 0.4604(6) 0.3734(15) 0.4580(7) 0.024(3) Uiso 0.35 1 d P A 2
C62B C 0.4365(6) 0.3420(12) 0.4974(5) 0.014(2) Uiso 0.35 1 d P A 2
C63B C 0.3901(7) 0.4116(15) 0.4948(5) 0.018(3) Uiso 0.35 1 d P A 2
C64B C 0.3820(7) 0.4853(15) 0.4536(7) 0.025(4) Uiso 0.35 1 d P A 2
C65B C 0.4266(7) 0.4653(14) 0.4314(5) 0.020(3) Uiso 0.35 1 d P A 2
C66B C 0.5153(10) 0.332(2) 0.4532(9) 0.068(6) Uiso 0.35 1 d P A 2
H66D H 0.5286 0.2662 0.4767 0.102 Uiso 0.35 1 calc PR A 2
H66E H 0.5422 0.3974 0.4607 0.102 Uiso 0.35 1 calc PR A 2
H66F H 0.5115 0.3035 0.4192 0.102 Uiso 0.35 1 calc PR A 2
C67B C 0.4636(10) 0.261(2) 0.5414(9) 0.066(6) Uiso 0.35 1 d P A 2
H67D H 0.4957 0.2202 0.5349 0.099 Uiso 0.35 1 calc PR A 2
H67E H 0.4363 0.2020 0.5460 0.099 Uiso 0.35 1 calc PR A 2
H67F H 0.4760 0.3093 0.5717 0.099 Uiso 0.35 1 calc PR A 2
C68B C 0.3558(9) 0.422(2) 0.5315(8) 0.053(5) Uiso 0.35 1 d P A 2
H68D H 0.3256 0.4797 0.5192 0.080 Uiso 0.35 1 calc PR A 2
H68E H 0.3795 0.4492 0.5636 0.080 Uiso 0.35 1 calc PR A 2
H68F H 0.3397 0.3443 0.5357 0.080 Uiso 0.35 1 calc PR A 2
C69B C 0.3363(10) 0.579(2) 0.4377(9) 0.070(7) Uiso 0.35 1 d P A 2
H69D H 0.3400 0.6187 0.4076 0.105 Uiso 0.35 1 calc PR A 2
H69E H 0.3397 0.6372 0.4644 0.105 Uiso 0.35 1 calc PR A 2
H69F H 0.2997 0.5398 0.4309 0.105 Uiso 0.35 1 calc PR A 2
C70B C 0.4389(10) 0.544(2) 0.3903(9) 0.066(6) Uiso 0.35 1 d P A 2
H70D H 0.4083 0.6006 0.3785 0.099 Uiso 0.35 1 calc PR A 2
H70E H 0.4423 0.4932 0.3626 0.099 Uiso 0.35 1 calc PR A 2
H70F H 0.4739 0.5872 0.4037 0.099 Uiso 0.35 1 calc PR A 2
C71 C 0.2962(2) 0.0419(5) 0.39144(19) 0.0294(12) Uani 1 1 d . A .
C72 C 0.2581(2) 0.1214(6) 0.4033(2) 0.0375(14) Uani 1 1 d . A .
C73 C 0.2769(3) 0.1459(5) 0.4550(2) 0.0413(15) Uani 1 1 d . A .
C74 C 0.3255(3) 0.0776(5) 0.47473(19) 0.0356(14) Uani 1 1 d . A .
C75 C 0.3369(2) 0.0147(5) 0.4348(2) 0.0307(12) Uani 1 1 d . A .
C76 C 0.2924(3) -0.0105(6) 0.3403(2) 0.0508(18) Uani 1 1 d . . .
H76A H 0.2599 0.0228 0.3160 0.076 Uiso 1 1 calc R A .
H76B H 0.2887 -0.0972 0.3415 0.076 Uiso 1 1 calc R . .
H76C H 0.3264 0.0094 0.3304 0.076 Uiso 1 1 calc R . .
C77 C 0.2037(3) 0.1646(8) 0.3693(3) 0.066(2) Uani 1 1 d . . .
H77A H 0.1857 0.2199 0.3875 0.099 Uiso 1 1 calc R A .
H77B H 0.1790 0.0965 0.3578 0.099 Uiso 1 1 calc R . .
H77C H 0.2109 0.2056 0.3407 0.099 Uiso 1 1 calc R . .
C78 C 0.2449(4) 0.2183(7) 0.4840(4) 0.083(3) Uani 1 1 d . . .
H78A H 0.2665 0.2226 0.5190 0.125 Uiso 1 1 calc R A .
H78B H 0.2088 0.1804 0.4817 0.125 Uiso 1 1 calc R . .
H78C H 0.2389 0.2989 0.4701 0.125 Uiso 1 1 calc R . .
C79 C 0.3551(4) 0.0597(8) 0.5289(2) 0.082(3) Uani 1 1 d . . .
H79A H 0.3394 0.1140 0.5492 0.123 Uiso 1 1 calc R A .
H79B H 0.3950 0.0763 0.5343 0.123 Uiso 1 1 calc R . .
H79C H 0.3501 -0.0227 0.5384 0.123 Uiso 1 1 calc R . .
C80 C 0.3838(3) -0.0752(6) 0.4411(3) 0.058(2) Uani 1 1 d . . .
H80A H 0.4062 -0.0752 0.4758 0.087 Uiso 1 1 calc R A .
H80B H 0.4075 -0.0538 0.4194 0.087 Uiso 1 1 calc R . .
H80C H 0.3680 -0.1547 0.4323 0.087 Uiso 1 1 calc R . .

loop_
_atom_site_aniso_label
_atom_site_aniso_U_11
_atom_site_aniso_U_22
_atom_site_aniso_U_33
_atom_site_aniso_U_23
_atom_site_aniso_U_13
_atom_site_aniso_U_12
La1 0.02107(14) 0.02223(15) 0.01908(13) -0.00084(11) 0.00779(10) -0.00545(11)
La2 0.01926(13) 0.02268(15) 0.01437(12) 0.00092(10) 0.00630(10) 0.00336(11)
C1 0.027(2) 0.020(2) 0.018(2) -0.0023(18) 0.0075(18) -0.003(2)
C2 0.023(2) 0.022(2) 0.017(2) -0.0007(18) 0.0048(18) -0.002(2)
C3 0.027(2) 0.031(3) 0.015(2) -0.003(2) 0.0037(19) -0.004(2)
C4 0.029(3) 0.032(3) 0.017(2) -0.004(2) 0.010(2) -0.004(2)
C5 0.031(3) 0.022(2) 0.016(2) -0.0059(18) 0.0086(19) -0.005(2)
C6 0.029(3) 0.024(3) 0.022(2) 0.000(2) 0.010(2) 0.000(2)
C7 0.027(3) 0.037(3) 0.032(3) 0.005(2) 0.010(2) 0.005(2)
C8 0.044(3) 0.043(4) 0.020(2) 0.005(2) 0.006(2) 0.000(3)
C9 0.051(4) 0.045(4) 0.026(3) -0.006(2) 0.023(3) 0.002(3)
C10 0.036(3) 0.052(4) 0.029(3) 0.005(3) 0.015(2) 0.010(3)
C11 0.031(3) 0.039(3) 0.028(3) -0.008(2) 0.013(2) -0.019(2)
C12 0.037(3) 0.029(3) 0.058(4) -0.004(3) 0.027(3) -0.009(3)
C13 0.029(3) 0.035(3) 0.056(4) 0.019(3) 0.012(3) -0.008(3)
C14 0.046(4) 0.064(4) 0.024(3) -0.013(3) 0.021(3) -0.039(3)
C15 0.020(2) 0.028(3) 0.046(3) -0.003(2) 0.016(2) -0.004(2)
C16 0.051(4) 0.080(6) 0.032(3) -0.008(3) 0.008(3) -0.031(4)
C17 0.070(5) 0.039(4) 0.112(7) -0.023(4) 0.059(5) -0.012(4)
C18 0.047(4) 0.066(6) 0.096(6) 0.045(5) 0.004(4) -0.009(4)
C19 0.070(5) 0.098(7) 0.032(3) -0.008(4) 0.021(3) -0.048(5)
C20 0.044(4) 0.044(4) 0.088(6) 0.000(4) 0.030(4) 0.007(3)
C21 0.025(3) 0.026(3) 0.030(3) 0.007(2) 0.008(2) 0.008(2)
C22 0.028(3) 0.020(3) 0.040(3) -0.009(2) 0.008(2) 0.004(2)
C23 0.037(3) 0.036(3) 0.024(3) -0.009(2) 0.006(2) 0.018(3)
C24 0.038(3) 0.030(3) 0.039(3) 0.006(2) 0.026(3) 0.012(2)
C25 0.023(3) 0.028(3) 0.030(3) -0.004(2) 0.008(2) 0.006(2)
C26 0.048(4) 0.041(4) 0.039(3) 0.011(3) 0.013(3) 0.005(3)
C27 0.048(4) 0.035(4) 0.069(5) -0.012(3) 0.005(3) -0.008(3)
C28 0.095(6) 0.066(5) 0.029(3) -0.015(3) 0.002(4) 0.041(5)
C29 0.057(4) 0.059(5) 0.067(5) 0.018(4) 0.046(4) 0.014(4)
C30 0.021(3) 0.053(4) 0.052(4) -0.017(3) 0.007(3) 0.001(3)
C31 0.027(3) 0.032(3) 0.030(3) 0.007(2) 0.009(2) 0.014(2)
C32 0.034(3) 0.036(3) 0.030(3) -0.003(2) -0.013(2) 0.006(3)
C33 0.055(4) 0.056(4) 0.016(2) 0.013(2) 0.015(2) 0.035(3)
C34 0.038(3) 0.039(3) 0.036(3) 0.021(3) 0.014(3) 0.008(3)
C35 0.040(3) 0.022(3) 0.021(2) 0.004(2) 0.000(2) 0.006(2)
C36 0.041(4) 0.065(5) 0.073(5) 0.023(4) 0.034(4) 0.022(3)
C37 0.058(5) 0.055(5) 0.079(6) -0.014(4) -0.026(4) -0.002(4)
C38 0.151(9) 0.085(7) 0.031(4) 0.018(4) 0.036(5) 0.068(6)
C39 0.073(6) 0.062(5) 0.097(7) 0.040(5) 0.045(5) 0.000(4)
C40 0.075(5) 0.026(3) 0.039(3) 0.001(3) -0.004(3) 0.008(3)
La3 0.01894(13) 0.02022(15) 0.02174(14) 0.00090(11) 0.00715(10) 0.00403(11)
La4 0.02244(14) 0.02373(15) 0.01630(13) -0.00099(11) 0.00566(10) -0.00422(12)
C41 0.021(2) 0.018(2) 0.022(2) 0.0043(18) 0.0052(18) 0.0072(19)
C42 0.025(2) 0.031(3) 0.020(2) 0.001(2) 0.0029(19) 0.007(2)
C43 0.035(3) 0.028(3) 0.021(2) 0.001(2) 0.007(2) 0.008(2)
C44 0.040(3) 0.028(3) 0.025(3) 0.007(2) 0.014(2) 0.008(2)
C45 0.035(3) 0.026(3) 0.027(3) 0.008(2) 0.011(2) 0.000(2)
C46 0.029(3) 0.030(3) 0.024(2) -0.003(2) 0.007(2) 0.000(2)
C47 0.027(3) 0.038(3) 0.030(3) 0.000(2) 0.004(2) 0.004(2)
C48 0.050(4) 0.046(4) 0.026(3) -0.007(3) 0.002(3) 0.010(3)
C49 0.071(5) 0.040(4) 0.039(3) 0.012(3) 0.037(3) 0.007(3)
C50 0.049(4) 0.048(4) 0.034(3) -0.001(3) 0.021(3) -0.016(3)
C51 0.032(3) 0.040(3) 0.035(3) 0.014(2) 0.020(2) 0.023(3)
C52 0.026(3) 0.021(3) 0.053(3) -0.004(2) 0.020(2) 0.003(2)
C53 0.032(3) 0.030(3) 0.036(3) -0.006(2) 0.013(2) 0.005(2)
C54 0.029(3) 0.035(3) 0.039(3) 0.001(2) 0.017(2) 0.007(2)
C55 0.017(2) 0.035(3) 0.035(3) -0.007(2) 0.007(2) 0.005(2)
C56 0.060(4) 0.073(5) 0.039(3) 0.015(3) 0.025(3) 0.039(4)
C57 0.046(4) 0.034(4) 0.092(6) 0.003(4) 0.040(4) -0.001(3)
C58 0.054(4) 0.053(4) 0.040(4) -0.011(3) 0.010(3) 0.012(3)
C59 0.050(4) 0.054(4) 0.061(4) 0.014(4) 0.036(3) 0.006(3)
C60 0.026(3) 0.061(5) 0.078(5) -0.033(4) 0.007(3) 0.001(3)
C71 0.037(3) 0.026(3) 0.026(3) -0.003(2) 0.010(2) -0.013(2)
C72 0.028(3) 0.039(3) 0.046(3) 0.007(3) 0.011(3) -0.012(3)
C73 0.059(4) 0.028(3) 0.052(4) -0.011(3) 0.041(3) -0.013(3)
C74 0.050(4) 0.035(3) 0.023(3) 0.003(2) 0.010(2) -0.020(3)
C75 0.034(3) 0.023(3) 0.039(3) 0.010(2) 0.017(2) 0.000(2)
C76 0.076(5) 0.046(4) 0.034(3) -0.012(3) 0.020(3) -0.020(4)
C77 0.030(3) 0.079(6) 0.089(6) 0.039(5) 0.015(4) -0.002(4)
C78 0.114(8) 0.050(5) 0.124(8) -0.026(5) 0.099(7) -0.019(5)
C79 0.138(8) 0.070(6) 0.027(3) 0.010(3) 0.000(4) -0.061(6)
C80 0.060(5) 0.038(4) 0.084(5) 0.034(4) 0.031(4) 0.015(3)

loop_
_atom_type_symbol
_atom_type_description
_atom_type_scat_dispersion_real
_atom_type_scat_dispersion_imag
_atom_type_scat_source
C C 0.0033 0.0016 'International Tables Vol C Tables 4.2.6.8 and 6.1.1.4'
H H 0.0000 0.0000 'International Tables Vol C Tables 4.2.6.8 and 6.1.1.4'
La La -0.2871 2.4523 'International Tables Vol C Tables 4.2.6.8 and 6.1.1.4'

loop_
_geom_angle_atom_site_label_1
_geom_angle_atom_site_label_2
_geom_angle_atom_site_label_3
_geom_angle
_geom_angle_site_symmetry_1
_geom_angle_site_symmetry_3
_geom_angle_publ_flag
Cnt1 La1 H1 130.0 . . ?
Cnt2 La1 H1 98.2 . . ?
Cnt1 La1 Cnt2 130.8 . . ?
H1 La1 C1 102.6(13) . . ?
H1 La1 C5 113.6(13) . . ?
C1 La1 C5 31.76(15) . . ?
H1 La1 C2 123.3(12) . . ?
C1 La1 C2 31.11(14) . . ?
C5 La1 C2 50.37(15) . . ?
H1 La1 C13 112.7(13) . . ?
C1 La1 C13 140.87(17) . . ?
C5 La1 C13 131.72(18) . . ?
C2 La1 C13 110.77(16) . . ?
H1 La1 C14 122.0(13) . . ?
C1 La1 C14 133.41(15) . . ?
C5 La1 C14 109.38(16) . . ?
C2 La1 C14 113.87(15) . . ?
C13 La1 C14 29.3(2) . . ?
H1 La1 C15 96.4(12) . . ?
C1 La1 C15 144.81(16) . . ?
C5 La1 C15 113.16(16) . . ?
C2 La1 C15 140.14(15) . . ?
C13 La1 C15 48.20(17) . . ?
C14 La1 C15 29.50(18) . . ?
H1 La1 C12 84.3(13) . . ?
C1 La1 C12 162.81(17) . . ?
C5 La1 C12 156.69(16) . . ?
C2 La1 C12 132.69(17) . . ?
C13 La1 C12 28.39(19) . . ?
C14 La1 C12 47.34(17) . . ?
C15 La1 C12 47.27(16) . . ?
H1 La1 C11 74.5(13) . . ?
C1 La1 C11 169.23(17) . . ?
C5 La1 C11 139.63(17) . . ?
C2 La1 C11 157.75(15) . . ?
C13 La1 C11 46.99(17) . . ?
C14 La1 C11 47.59(15) . . ?
C15 La1 C11 28.94(15) . . ?
C12 La1 C11 27.93(18) . . ?
H1 La1 C6 72.2(13) . . ?
C1 La1 C6 30.72(14) . . ?
C5 La1 C6 54.50(14) . . ?
C2 La1 C6 54.66(14) . . ?
C13 La1 C6 158.59(17) . . ?
C14 La1 C6 163.50(16) . . ?
C15 La1 C6 153.17(16) . . ?
C12 La1 C6 148.79(16) . . ?
C11 La1 C6 146.28(15) . . ?
H1 La1 C4 142.4(13) . . ?
C1 La1 C4 49.47(14) . . ?
C5 La1 C4 29.14(14) . . ?
C2 La1 C4 47.68(14) . . ?
C13 La1 C4 102.98(18) . . ?
C14 La1 C4 84.64(15) . . ?
C15 La1 C4 98.84(15) . . ?
C12 La1 C4 130.21(16) . . ?
C11 La1 C4 127.57(15) . . ?
C6 La1 C4 78.91(14) . . ?
H1 La1 C3 150.5(13) . . ?
C1 La1 C3 48.75(14) . . ?
C5 La1 C3 47.56(15) . . ?
C2 La1 C3 28.57(13) . . ?
C13 La1 C3 93.42(17) . . ?
C14 La1 C3 87.50(15) . . ?
C15 La1 C3 111.71(15) . . ?
C12 La1 C3 121.20(17) . . ?
C11 La1 C3 134.98(14) . . ?
C6 La1 C3 78.46(14) . . ?
C4 La1 C3 27.44(14) . . ?
Cnt3 La2 H1 101.2 . . ?
Cnt3 La2 C6 107.0 . . ?
Cnt4 La2 H1 100.8 . . ?
Cnt4 La2 C6 113.3 . . ?
Cnt3 La2 Cnt4 136.7 . . ?
H1 La2 C6 79.8(14) . . ?
H1 La2 C33 114.0(14) . . ?
C6 La2 C33 134.78(18) . . ?
H1 La2 C32 84.9(14) . . ?
C6 La2 C32 129.76(17) . . ?
C33 La2 C32 29.16(19) . . ?
H1 La2 C21 81.1(14) . . ?
C6 La2 C21 88.39(16) . . ?
C33 La2 C21 134.85(16) . . ?
C32 La2 C21 135.92(16) . . ?
H1 La2 C34 124.6(14) . . ?
C6 La2 C34 106.91(18) . . ?
C33 La2 C34 29.00(19) . . ?
C32 La2 C34 47.84(18) . . ?
C21 La2 C34 151.51(16) . . ?
H1 La2 C22 80.1(14) . . ?
C6 La2 C22 116.41(16) . . ?
C33 La2 C22 108.51(17) . . ?
C32 La2 C22 107.40(16) . . ?
C21 La2 C22 29.00(15) . . ?
C34 La2 C22 133.76(18) . . ?
H1 La2 C25 108.6(14) . . ?
C6 La2 C25 84.55(16) . . ?
C33 La2 C25 125.24(16) . . ?
C32 La2 C25 145.44(17) . . ?
C21 La2 C25 29.04(15) . . ?
C34 La2 C25 126.65(16) . . ?
C22 La2 C25 47.68(15) . . ?
H1 La2 C24 126.2(14) . . ?
C6 La2 C24 109.45(17) . . ?
C33 La2 C24 96.53(16) . . ?
C32 La2 C24 118.08(18) . . ?
C21 La2 C24 47.78(15) . . ?
C34 La2 C24 103.82(16) . . ?
C22 La2 C24 47.64(16) . . ?
C25 La2 C24 28.87(15) . . ?
H1 La2 C23 106.8(14) . . ?
C6 La2 C23 131.53(16) . . ?
C33 La2 C23 87.49(16) . . ?
C32 La2 C23 98.69(17) . . ?
C21 La2 C23 47.63(15) . . ?
C34 La2 C23 107.36(17) . . ?
C22 La2 C23 28.93(17) . . ?
C25 La2 C23 47.36(15) . . ?
C24 La2 C23 28.63(17) . . ?
H1 La2 C31 77.8(14) . . ?
C6 La2 C31 100.96(16) . . ?
C33 La2 C31 47.19(15) . . ?
C32 La2 C31 28.81(16) . . ?
C21 La2 C31 154.84(16) . . ?
C34 La2 C31 46.83(16) . . ?
C22 La2 C31 131.81(16) . . ?
C25 La2 C31 172.38(15) . . ?
C24 La2 C31 143.67(16) . . ?
C23 La2 C31 127.50(15) . . ?
H1 La2 C35 100.5(14) . . ?
C6 La2 C35 89.04(15) . . ?
C33 La2 C35 47.14(16) . . ?
C32 La2 C35 47.32(16) . . ?
C21 La2 C35 176.69(16) . . ?
C34 La2 C35 28.36(16) . . ?
C22 La2 C35 153.97(15) . . ?
C25 La2 C35 148.44(16) . . ?
C24 La2 C35 131.50(16) . . ?
C23 La2 C35 133.86(15) . . ?
C31 La2 C35 28.13(16) . . ?
C2 C1 C5 106.6(4) . . ?
C2 C1 C6 125.4(4) . . ?
C5 C1 C6 122.2(4) . . ?
C2 C1 La1 80.9(3) . . ?
C5 C1 La1 77.7(3) . . ?
C6 C1 La1 86.6(3) . . ?
C3 C2 C1 108.2(4) . . ?
C3 C2 C7 123.8(4) . . ?
C1 C2 C7 127.8(4) . . ?
C3 C2 La1 84.8(3) . . ?
C1 C2 La1 68.0(3) . . ?
C7 C2 La1 117.9(3) . . ?
C4 C3 C2 108.8(4) . . ?
C4 C3 C8 127.0(5) . . ?
C2 C3 C8 123.6(5) . . ?
C4 C3 La1 74.8(3) . . ?
C2 C3 La1 66.6(3) . . ?
C8 C3 La1 131.3(4) . . ?
C3 C4 C5 107.8(4) . . ?
C3 C4 C9 127.5(5) . . ?
C5 C4 C9 124.0(5) . . ?
C3 C4 La1 77.8(3) . . ?
C5 C4 La1 64.9(3) . . ?
C9 C4 La1 129.5(4) . . ?
C4 C5 C1 108.5(4) . . ?
C4 C5 C10 125.5(5) . . ?
C1 C5 C10 125.2(4) . . ?
C4 C5 La1 85.9(3) . . ?
C1 C5 La1 70.6(3) . . ?
C10 C5 La1 102.4(3) . . ?
C1 C6 La2 151.4(4) . . ?
C1 C6 La1 62.6(3) . . ?
La2 C6 La1 89.00(15) . . ?
C12 C11 C15 108.7(5) . . ?
C12 C11 C16 127.0(6) . . ?
C15 C11 C16 124.1(6) . . ?
C12 C11 La1 75.8(3) . . ?
C15 C11 La1 73.8(3) . . ?
C16 C11 La1 120.6(4) . . ?
C11 C12 C13 109.1(5) . . ?
C11 C12 C17 124.5(6) . . ?
C13 C12 C17 126.0(7) . . ?
C11 C12 La1 76.2(3) . . ?
C13 C12 La1 73.1(3) . . ?
C17 C12 La1 122.8(4) . . ?
C12 C13 C14 108.4(5) . . ?
C12 C13 C18 126.5(7) . . ?
C14 C13 C18 125.0(7) . . ?
C12 C13 La1 78.5(3) . . ?
C14 C13 La1 76.0(3) . . ?
C18 C13 La1 112.5(4) . . ?
C13 C14 C15 107.0(5) . . ?
C13 C14 C19 127.0(7) . . ?
C15 C14 C19 125.7(7) . . ?
C13 C14 La1 74.7(3) . . ?
C15 C14 La1 75.6(3) . . ?
C19 C14 La1 120.4(4) . . ?
C11 C15 C14 106.7(5) . . ?
C11 C15 C20 126.2(6) . . ?
C14 C15 C20 127.0(6) . . ?
C11 C15 La1 77.3(3) . . ?
C14 C15 La1 74.9(3) . . ?
C20 C15 La1 117.1(4) . . ?
C22 C21 C25 107.8(5) . . ?
C22 C21 C26 126.9(5) . . ?
C25 C21 C26 125.4(5) . . ?
C22 C21 La2 75.7(3) . . ?
C25 C21 La2 76.0(3) . . ?
C26 C21 La2 114.3(4) . . ?
C21 C22 C23 108.0(5) . . ?
C21 C22 C27 126.8(6) . . ?
C23 C22 C27 125.0(5) . . ?
C21 C22 La2 75.3(3) . . ?
C23 C22 La2 76.8(3) . . ?
C27 C22 La2 118.0(4) . . ?
C24 C23 C22 108.2(5) . . ?
C24 C23 C28 125.2(6) . . ?
C22 C23 C28 125.7(6) . . ?
C24 C23 La2 75.6(3) . . ?
C22 C23 La2 74.2(3) . . ?
C28 C23 La2 124.6(4) . . ?
C23 C24 C25 107.6(5) . . ?
C23 C24 C29 126.3(6) . . ?
C25 C24 C29 125.9(6) . . ?
C23 C24 La2 75.8(3) . . ?
C25 C24 La2 74.6(3) . . ?
C29 C24 La2 119.6(4) . . ?
C21 C25 C24 108.4(5) . . ?
C21 C25 C30 127.1(5) . . ?
C24 C25 C30 124.2(5) . . ?
C21 C25 La2 75.0(3) . . ?
C24 C25 La2 76.5(3) . . ?
C30 C25 La2 120.7(4) . . ?
C35 C31 C32 108.6(5) . . ?
C35 C31 C36 127.9(6) . . ?
C32 C31 C36 123.1(6) . . ?
C35 C31 La2 76.1(3) . . ?
C32 C31 La2 73.4(3) . . ?
C36 C31 La2 122.7(4) . . ?
C33 C32 C31 106.9(5) . . ?
C33 C32 C37 127.6(7) . . ?
C31 C32 C37 125.4(7) . . ?
C33 C32 La2 75.2(3) . . ?
C31 C32 La2 77.8(3) . . ?
C37 C32 La2 115.6(4) . . ?
C34 C33 C32 108.0(5) . . ?
C34 C33 C38 124.7(7) . . ?
C32 C33 C38 126.5(7) . . ?
C34 C33 La2 76.1(3) . . ?
C32 C33 La2 75.6(3) . . ?
C38 C33 La2 122.6(4) . . ?
C35 C34 C33 108.1(5) . . ?
C35 C34 C39 124.8(7) . . ?
C33 C34 C39 126.7(6) . . ?
C35 C34 La2 77.8(3) . . ?
C33 C34 La2 74.9(3) . . ?
C39 C34 La2 119.1(4) . . ?
C31 C35 C34 108.3(5) . . ?
C31 C35 C40 125.5(6) . . ?
C34 C35 C40 125.6(6) . . ?
C31 C35 La2 75.8(3) . . ?
C34 C35 La2 73.9(3) . . ?
C40 C35 La2 123.3(4) . . ?
Cnt5 La3 H2 132.4 . . ?
Cnt6 La3 H2 95.8 . . ?
Cnt5 La3 Cnt6 129.8 . . ?
H2 La3 C41 105.2(13) . . ?
H2 La3 C45 115.2(13) . . ?
C41 La3 C45 32.06(16) . . ?
H2 La3 C42 126.1(13) . . ?
C41 La3 C42 30.57(15) . . ?
C45 La3 C42 50.07(17) . . ?
H2 La3 C52 95.9(13) . . ?
C41 La3 C52 152.74(16) . . ?
C45 La3 C52 145.57(17) . . ?
C42 La3 C52 122.18(16) . . ?
H2 La3 C53 119.7(13) . . ?
C41 La3 C53 135.03(16) . . ?
C45 La3 C53 116.89(17) . . ?
C42 La3 C53 110.03(16) . . ?
C52 La3 C53 28.82(16) . . ?
H2 La3 C55 80.8(13) . . ?
C41 La3 C55 151.82(16) . . ?
C45 La3 C55 120.29(17) . . ?
C42 La3 C55 153.00(15) . . ?
C52 La3 C55 47.88(16) . . ?
C53 La3 C55 47.59(16) . . ?
H2 La3 C54 109.7(13) . . ?
C41 La3 C54 134.74(16) . . ?
C45 La3 C54 104.95(17) . . ?
C42 La3 C54 124.13(16) . . ?
C52 La3 C54 47.41(16) . . ?
C53 La3 C54 28.57(17) . . ?
C55 La3 C54 28.89(16) . . ?
H2 La3 C51 71.8(13) . . ?
C41 La3 C51 177.02(15) . . ?
C45 La3 C51 149.53(17) . . ?
C42 La3 C51 151.13(17) . . ?
C52 La3 C51 29.21(17) . . ?
C53 La3 C51 47.90(16) . . ?
C55 La3 C51 29.31(16) . . ?
C54 La3 C51 47.87(16) . . ?
H2 La3 C46 75.2(13) . . ?
C41 La3 C46 30.51(14) . . ?
C45 La3 C46 54.62(16) . . ?
C42 La3 C46 54.08(15) . . ?
C52 La3 C46 155.72(16) . . ?
C53 La3 C46 164.11(15) . . ?
C55 La3 C46 147.18(15) . . ?
C54 La3 C46 156.84(17) . . ?
C51 La3 C46 146.50(15) . . ?
H2 La3 C44 143.7(13) . . ?
C41 La3 C44 49.66(15) . . ?
C45 La3 C44 29.08(16) . . ?
C42 La3 C44 47.64(16) . . ?
C52 La3 C44 117.36(16) . . ?
C53 La3 C44 89.62(16) . . ?
C55 La3 C44 110.08(16) . . ?
C54 La3 C44 85.58(16) . . ?
C51 La3 C44 133.15(15) . . ?
C46 La3 C44 78.89(15) . . ?
H2 La3 C43 153.1(13) . . ?
C41 La3 C43 48.43(14) . . ?
C45 La3 C43 47.30(16) . . ?
C42 La3 C43 28.43(14) . . ?
C52 La3 C43 107.81(16) . . ?
C53 La3 C43 86.78(15) . . ?
C55 La3 C43 124.68(15) . . ?
C54 La3 C43 95.97(16) . . ?
C51 La3 C43 134.41(15) . . ?
C46 La3 C43 77.95(14) . . ?
C44 La3 C43 27.44(16) . . ?
Cnt7 La4 H2 104.1 . . ?
Cnt7 La4 C46 112.8 . . ?
Cnt8 La4 H2 102.2 . . ?
Cnt8 La4 C46 107.2 . . ?
Cnt7 La4 Cnt8 135.1 . . ?
H2 La4 C46 79.6(13) . . ?
H2 La4 C71 82.7(13) . . ?
C46 La4 C71 88.15(16) . . ?
H2 La4 C64 127.0(13) . . ?
C46 La4 C64 105.5(3) . . ?
C71 La4 C64 148.7(2) . . ?
H2 La4 C63 116.3(13) . . ?
C46 La4 C63 133.4(2) . . ?
C71 La4 C63 134.9(2) . . ?
C64 La4 C63 29.0(3) . . ?
H2 La4 C62 87.2(13) . . ?
C46 La4 C62 129.3(2) . . ?
C71 La4 C62 138.6(2) . . ?
C64 La4 C62 48.1(3) . . ?
C63 La4 C62 29.2(3) . . ?
H2 La4 C62B 101.0(13) . . ?
C46 La4 C62B 137.5(3) . . ?
C71 La4 C62B 134.3(3) . . ?
C64 La4 C62B 40.8(3) . . ?
C63 La4 C62B 15.6(3) . . ?
C62 La4 C62B 15.0(3) . . ?
H2 La4 C72 110.3(13) . . ?
C46 La4 C72 84.99(17) . . ?
C71 La4 C72 28.93(17) . . ?
C64 La4 C72 122.7(2) . . ?
C63 La4 C72 122.8(2) . . ?
C62 La4 C72 144.7(2) . . ?
C62B La4 C72 131.7(3) . . ?
H2 La4 C75 80.8(14) . . ?
C46 La4 C75 115.58(17) . . ?
C71 La4 C75 28.60(16) . . ?
C64 La4 C75 134.4(3) . . ?
C63 La4 C75 110.2(2) . . ?
C62 La4 C75 110.2(2) . . ?
C62B La4 C75 106.3(3) . . ?
C72 La4 C75 47.31(17) . . ?
H2 La4 C63B 127.1(13) . . ?
C46 La4 C63B 123.7(4) . . ?
C71 La4 C63B 137.0(3) . . ?
C64 La4 C63B 18.3(3) . . ?
C63 La4 C63B 13.2(3) . . ?
C62 La4 C63B 40.3(4) . . ?
C62B La4 C63B 28.3(4) . . ?
C72 La4 C63B 117.8(3) . . ?
C75 La4 C63B 116.9(3) . . ?
H2 La4 C73 127.2(14) . . ?
C46 La4 C73 110.49(19) . . ?
C71 La4 C73 47.75(16) . . ?
C64 La4 C73 100.9(3) . . ?
C63 La4 C73 94.2(2) . . ?
C62 La4 C73 116.3(3) . . ?
C62B La4 C73 102.7(3) . . ?
C72 La4 C73 29.11(18) . . ?
C75 La4 C73 47.36(17) . . ?
C63B La4 C73 91.2(3) . . ?
H2 La4 C64B 121.2(14) . . ?
C46 La4 C64B 96.2(4) . . ?
C71 La4 C64B 156.1(4) . . ?
C64 La4 C64B 10.5(3) . . ?
C63 La4 C64B 37.4(4) . . ?
C62 La4 C64B 50.8(4) . . ?
C62B La4 C64B 46.7(4) . . ?
C72 La4 C64B 127.9(4) . . ?
C75 La4 C64B 144.9(4) . . ?
C63B La4 C64B 28.3(4) . . ?
C73 La4 C64B 109.3(4) . . ?
H2 La4 C65 102.3(14) . . ?
C46 La4 C65 87.3(2) . . ?
C71 La4 C65 172.5(2) . . ?
C64 La4 C65 28.9(3) . . ?
C63 La4 C65 47.7(3) . . ?
C62 La4 C65 48.0(3) . . ?
C62B La4 C65 50.7(3) . . ?
C72 La4 C65 144.4(3) . . ?
C75 La4 C65 157.0(2) . . ?
C63B La4 C65 43.3(3) . . ?
C73 La4 C65 129.0(2) . . ?
C64B La4 C65 19.7(4) . . ?
H2 La4 C61 79.8(13) . . ?
C46 La4 C61 100.1(2) . . ?
C71 La4 C61 158.9(2) . . ?
C64 La4 C61 47.2(3) . . ?
C63 La4 C61 47.5(3) . . ?
C62 La4 C61 29.2(2) . . ?
C62B La4 C61 40.2(3) . . ?
C72 La4 C61 169.5(2) . . ?
C75 La4 C61 135.1(2) . . ?
C63B La4 C61 51.8(3) . . ?
C73 La4 C61 141.7(2) . . ?
C64B La4 C61 42.9(4) . . ?
C65 La4 C61 28.5(2) . . ?
H2 La4 C74 106.8(13) . . ?
C46 La4 C74 131.88(17) . . ?
C71 La4 C74 47.47(15) . . ?
C64 La4 C74 107.0(3) . . ?
C63 La4 C74 87.5(2) . . ?
C62 La4 C74 98.9(2) . . ?
C62B La4 C74 89.1(3) . . ?
C72 La4 C74 47.52(17) . . ?
C75 La4 C74 28.72(16) . . ?
C63B La4 C74 91.0(3) . . ?
C73 La4 C74 28.71(19) . . ?
C64B La4 C74 117.4(4) . . ?
C65 La4 C74 134.3(2) . . ?
C61 La4 C74 128.0(2) . . ?
H2 La4 C61B 80.4(14) . . ?
C46 La4 C61B 113.4(4) . . ?
C71 La4 C61B 149.5(4) . . ?
C64 La4 C61B 48.4(4) . . ?
C63 La4 C61B 39.7(4) . . ?
C62 La4 C61B 16.1(3) . . ?
C62B La4 C61B 29.0(4) . . ?
C72 La4 C61B 160.6(4) . . ?
C75 La4 C61B 122.7(4) . . ?
C63B La4 C61B 47.4(4) . . ?
C73 La4 C61B 131.7(4) . . ?
C64B La4 C61B 47.3(4) . . ?
C65 La4 C61B 37.9(4) . . ?
C61 La4 C61B 13.6(3) . . ?
C74 La4 C61B 114.7(4) . . ?
H2 La4 C65B 92.6(14) . . ?
C46 La4 C65B 91.0(3) . . ?
C71 La4 C65B 175.3(4) . . ?
C64 La4 C65B 35.9(4) . . ?
C63 La4 C65B 47.6(3) . . ?
C62 La4 C65B 40.6(4) . . ?
C62B La4 C65B 46.6(4) . . ?
C72 La4 C65B 155.5(4) . . ?
C75 La4 C65B 150.6(4) . . ?
C63B La4 C65B 46.7(4) . . ?
C73 La4 C65B 136.7(3) . . ?
C64B La4 C65B 28.7(4) . . ?
C65 La4 C65B 11.2(3) . . ?
C61 La4 C65B 17.4(3) . . ?
C74 La4 C65B 134.9(3) . . ?
C61B La4 C65B 28.2(5) . . ?
C42 C41 C45 106.3(4) . . ?
C42 C41 C46 126.0(5) . . ?
C45 C41 C46 122.1(5) . . ?
C42 C41 La3 82.4(3) . . ?
C45 C41 La3 76.2(3) . . ?
C46 C41 La3 87.1(3) . . ?
C41 C42 C43 108.2(5) . . ?
C41 C42 C47 127.4(5) . . ?
C43 C42 C47 124.0(5) . . ?
C41 C42 La3 67.0(3) . . ?
C43 C42 La3 83.8(3) . . ?
C47 C42 La3 121.2(3) . . ?
C44 C43 C42 109.0(5) . . ?
C44 C43 C48 126.4(5) . . ?
C42 C43 C48 123.6(5) . . ?
C44 C43 La3 73.8(3) . . ?
C42 C43 La3 67.7(3) . . ?
C48 C43 La3 133.0(4) . . ?
C43 C44 C45 107.4(5) . . ?
C43 C44 C49 125.9(5) . . ?
C45 C44 C49 125.9(5) . . ?
C43 C44 La3 78.7(3) . . ?
C45 C44 La3 64.3(3) . . ?
C49 C44 La3 129.5(4) . . ?
C44 C45 C41 109.0(5) . . ?
C44 C45 C50 125.8(5) . . ?
C41 C45 C50 124.4(5) . . ?
C44 C45 La3 86.6(3) . . ?
C41 C45 La3 71.8(3) . . ?
C50 C45 La3 100.5(4) . . ?
C41 C46 La4 151.3(4) . . ?
C41 C46 La3 62.4(3) . . ?
La4 C46 La3 88.96(16) . . ?
C52 C51 C55 106.2(5) . . ?
C52 C51 C56 127.7(6) . . ?
C55 C51 C56 125.8(6) . . ?
C52 C51 La3 74.2(3) . . ?
C55 C51 La3 74.7(3) . . ?
C56 C51 La3 121.1(4) . . ?
C53 C52 C51 108.7(5) . . ?
C53 C52 C57 124.1(6) . . ?
C51 C52 C57 127.2(6) . . ?
C53 C52 La3 75.7(3) . . ?
C51 C52 La3 76.6(3) . . ?
C57 C52 La3 114.4(4) . . ?
C54 C53 C52 108.7(5) . . ?
C54 C53 C58 125.5(6) . . ?
C52 C53 C58 125.7(6) . . ?
C54 C53 La3 76.5(3) . . ?
C52 C53 La3 75.5(3) . . ?
C58 C53 La3 117.7(4) . . ?
C53 C54 C55 108.3(5) . . ?
C53 C54 C59 127.3(6) . . ?
C55 C54 C59 124.1(6) . . ?
C53 C54 La3 74.9(3) . . ?
C55 C54 La3 75.2(3) . . ?
C59 C54 La3 120.1(4) . . ?
C54 C55 C51 108.1(5) . . ?
C54 C55 C60 125.4(6) . . ?
C51 C55 C60 126.4(6) . . ?
C54 C55 La3 75.9(3) . . ?
C51 C55 La3 76.0(3) . . ?
C60 C55 La3 117.4(4) . . ?
C65 C61 C62 108.9(7) . . ?
C65 C61 C66 130.3(10) . . ?
C62 C61 C66 120.3(9) . . ?
C65 C61 La4 75.4(5) . . ?
C62 C61 La4 73.9(5) . . ?
C66 C61 La4 122.6(6) . . ?
C63 C62 C61 106.5(7) . . ?
C63 C62 C67 125.2(10) . . ?
C61 C62 C67 128.1(10) . . ?
C63 C62 La4 75.2(5) . . ?
C61 C62 La4 77.0(5) . . ?
C67 C62 La4 117.3(7) . . ?
C64 C63 C62 108.3(8) . . ?
C64 C63 C68 123.1(11) . . ?
C62 C63 C68 127.9(11) . . ?
C64 C63 La4 75.3(5) . . ?
C62 C63 La4 75.6(5) . . ?
C68 C63 La4 122.6(7) . . ?
C63 C64 C65 108.7(9) . . ?
C63 C64 C69 129.7(11) . . ?
C65 C64 C69 121.3(11) . . ?
C63 C64 La4 75.7(5) . . ?
C65 C64 La4 77.2(5) . . ?
C69 C64 La4 118.6(7) . . ?
C61 C65 C64 107.5(8) . . ?
C61 C65 C70 123.0(9) . . ?
C64 C65 C70 128.8(10) . . ?
C61 C65 La4 76.1(5) . . ?
C64 C65 La4 73.9(5) . . ?
C70 C65 La4 123.9(6) . . ?
C65B C61B C62B 105.9(13) . . ?
C65B C61B C66B 128.3(19) . . ?
C62B C61B C66B 124.9(18) . . ?
C65B C61B La4 77.1(9) . . ?
C62B C61B La4 73.3(8) . . ?
C66B C61B La4 123.4(13) . . ?
C63B C62B C61B 109.4(12) . . ?
C63B C62B C67B 124.1(16) . . ?
C61B C62B C67B 125.5(17) . . ?
C63B C62B La4 76.4(7) . . ?
C61B C62B La4 77.6(8) . . ?
C67B C62B La4 121.4(11) . . ?
C62B C63B C64B 108.4(12) . . ?
C62B C63B C68B 128.8(16) . . ?
C64B C63B C68B 122.4(17) . . ?
C62B C63B La4 75.3(8) . . ?
C64B C63B La4 76.2(9) . . ?
C68B C63B La4 120.2(11) . . ?
C63B C64B C65B 108.0(14) . . ?
C63B C64B C69B 125.7(18) . . ?
C65B C64B C69B 126.1(19) . . ?
C63B C64B La4 75.5(9) . . ?
C65B C64B La4 78.2(9) . . ?
C69B C64B La4 116.5(13) . . ?
C61B C65B C64B 108.1(14) . . ?
C61B C65B C70B 126.9(18) . . ?
C64B C65B C70B 124.5(18) . . ?
C61B C65B La4 74.7(9) . . ?
C64B C65B La4 73.2(9) . . ?
C70B C65B La4 124.3(12) . . ?
C75 C71 C72 108.4(5) . . ?
C75 C71 C76 125.4(6) . . ?
C72 C71 C76 126.1(6) . . ?
C75 C71 La4 76.8(3) . . ?
C72 C71 La4 76.5(3) . . ?
C76 C71 La4 115.2(4) . . ?
C71 C72 C73 107.6(5) . . ?
C71 C72 C77 127.2(6) . . ?
C73 C72 C77 124.9(6) . . ?
C71 C72 La4 74.5(3) . . ?
C73 C72 La4 75.9(3) . . ?
C77 C72 La4 120.3(4) . . ?
C74 C73 C72 107.8(5) . . ?
C74 C73 C78 126.9(7) . . ?
C72 C73 C78 124.7(7) . . ?
C74 C73 La4 76.7(3) . . ?
C72 C73 La4 75.0(3) . . ?
C78 C73 La4 121.1(4) . . ?
C75 C74 C73 107.2(5) . . ?
C75 C74 C79 125.3(7) . . ?
C73 C74 C79 126.9(7) . . ?
C75 C74 La4 74.1(3) . . ?
C73 C74 La4 74.6(3) . . ?
C79 C74 La4 123.7(4) . . ?
C71 C75 C74 109.0(5) . . ?
C71 C75 C80 127.4(6) . . ?
C74 C75 C80 123.4(6) . . ?
C71 C75 La4 74.6(3) . . ?
C74 C75 La4 77.2(3) . . ?
C80 C75 La4 118.9(4) . . ?

loop_
_geom_bond_atom_site_label_1
_geom_bond_atom_site_label_2
_geom_bond_distance
_geom_bond_site_symmetry_2
_geom_bond_publ_flag
La1 H1 2.43(5) . ?
La1 C1 2.569(5) . ?
La1 C5 2.661(5) . ?
La1 C2 2.737(5) . ?
La1 C13 2.779(5) . ?
La1 C14 2.796(5) . ?
La1 C15 2.806(5) . ?
La1 C12 2.846(6) . ?
La1 C11 2.851(5) . ?
La1 C6 2.887(5) . ?
La1 C4 2.930(5) . ?
La1 C3 2.969(5) . ?
La1 Cnt1 2.499 . ?
La1 Cnt2 2.551 . ?
La2 H1 2.15(5) . ?
La2 C6 2.723(5) . ?
La2 C33 2.797(5) . ?
La2 C32 2.802(5) . ?
La2 C21 2.810(5) . ?
La2 C34 2.813(5) . ?
La2 C22 2.816(5) . ?
La2 C25 2.822(5) . ?
La2 C24 2.847(5) . ?
La2 C23 2.849(5) . ?
La2 C31 2.859(5) . ?
La2 C35 2.862(5) . ?
La2 Cnt3 2.561 . ?
La2 Cnt4 2.563 . ?
C1 C2 1.432(7) . ?
C1 C5 1.434(7) . ?
C1 C6 1.477(6) . ?
C2 C3 1.425(7) . ?
C2 C7 1.505(7) . ?
C3 C4 1.400(7) . ?
C3 C8 1.505(7) . ?
C4 C5 1.430(7) . ?
C4 C9 1.497(7) . ?
C5 C10 1.479(7) . ?
C11 C12 1.375(9) . ?
C11 C15 1.414(8) . ?
C11 C16 1.513(8) . ?
C12 C13 1.381(9) . ?
C12 C17 1.522(9) . ?
C13 C14 1.411(9) . ?
C13 C18 1.524(9) . ?
C14 C15 1.426(8) . ?
C14 C19 1.505(8) . ?
C15 C20 1.504(8) . ?
C21 C22 1.409(7) . ?
C21 C25 1.412(7) . ?
C21 C26 1.508(7) . ?
C22 C23 1.416(8) . ?
C22 C27 1.508(8) . ?
C23 C24 1.408(8) . ?
C23 C28 1.518(8) . ?
C24 C25 1.414(8) . ?
C24 C29 1.506(8) . ?
C25 C30 1.512(7) . ?
C31 C35 1.390(8) . ?
C31 C32 1.409(8) . ?
C31 C36 1.522(8) . ?
C32 C33 1.409(9) . ?
C32 C37 1.510(9) . ?
C33 C34 1.405(9) . ?
C33 C38 1.519(8) . ?
C34 C35 1.391(8) . ?
C34 C39 1.528(9) . ?
C35 C40 1.507(8) . ?
La3 H2 2.37(5) . ?
La3 C41 2.574(5) . ?
La3 C45 2.631(5) . ?
La3 C42 2.771(5) . ?
La3 C52 2.804(5) . ?
La3 C53 2.807(5) . ?
La3 C55 2.818(5) . ?
La3 C54 2.828(5) . ?
La3 C51 2.835(5) . ?
La3 C46 2.900(5) . ?
La3 C44 2.915(5) . ?
La3 C43 2.977(5) . ?
La3 Cnt5 2.501 . ?
La3 Cnt6 2.550 . ?
La4 H2 2.32(5) . ?
La4 C46 2.724(5) . ?
La4 C71 2.796(5) . ?
La4 C64 2.800(9) . ?
La4 C63 2.806(9) . ?
La4 C62 2.812(8) . ?
La4 C62B 2.817(12) . ?
La4 C72 2.821(5) . ?
La4 C75 2.822(5) . ?
La4 C63B 2.830(14) . ?
La4 C73 2.834(6) . ?
La4 C64B 2.838(16) . ?
La4 C65 2.842(9) . ?
La4 C61 2.851(8) . ?
La4 C74 2.861(5) . ?
La4 C61B 2.872(15) . ?
La4 C65B 2.902(15) . ?
La4 Cnt7 2.572 . ?
La4 Cnt8 2.561 . ?
C41 C42 1.422(7) . ?
C41 C45 1.438(7) . ?
C41 C46 1.474(7) . ?
C42 C43 1.426(7) . ?
C42 C47 1.504(8) . ?
C43 C44 1.399(8) . ?
C43 C48 1.510(7) . ?
C44 C45 1.419(7) . ?
C44 C49 1.503(7) . ?
C45 C50 1.482(8) . ?
C51 C52 1.422(8) . ?
C51 C55 1.430(8) . ?
C51 C56 1.489(8) . ?
C52 C53 1.396(8) . ?
C52 C57 1.509(8) . ?
C53 C54 1.390(8) . ?
C53 C58 1.524(8) . ?
C54 C55 1.408(8) . ?
C54 C59 1.521(8) . ?
C55 C60 1.490(8) . ?
C61 C65 1.400(12) . ?
C61 C62 1.426(12) . ?
C61 C66 1.530(13) . ?
C62 C63 1.416(13) . ?
C62 C67 1.496(15) . ?
C63 C64 1.404(14) . ?
C63 C68 1.505(14) . ?
C64 C65 1.407(13) . ?
C64 C69 1.514(14) . ?
C65 C70 1.510(13) . ?
C61B C65B 1.41(2) . ?
C61B C62B 1.43(2) . ?
C61B C66B 1.48(3) . ?
C62B C63B 1.379(19) . ?
C62B C67B 1.53(3) . ?
C63B C64B 1.39(2) . ?
C63B C68B 1.50(2) . ?
C64B C65B 1.42(2) . ?
C64B C69B 1.52(3) . ?
C65B C70B 1.54(3) . ?
C71 C75 1.388(8) . ?
C71 C72 1.403(8) . ?
C71 C76 1.523(8) . ?
C72 C73 1.421(9) . ?
C72 C77 1.509(9) . ?
C73 C74 1.412(9) . ?
C73 C78 1.512(9) . ?
C74 C75 1.410(8) . ?
C74 C79 1.507(8) . ?
C75 C80 1.515(8) . ?
